data_1507707
loop_
_publ_author_name
'Mitsudo, Koichi'
'Shimohara, Shuichi'
'Mizoguchi, Jun'
'Mandai, Hiroki'
'Suga, Seiji'

_publ_section_title
;
 Synthesis of nitrogen-bridged terthiophenes by tandem buchwald-hartwig
 coupling and their properties.
;
_journal_issue 11
_journal_name_full 'Organic letters'
_journal_page_first 2702
_journal_page_last 2705
_journal_paper_doi 10.1021/ol300887t
_journal_volume 14
_journal_year 2012
_chemical_formula_moiety 'C14 H10 N2 S3'
_chemical_formula_sum 'C14 H10 N2 S3'
_chemical_formula_weight 302.42
_chemical_name_common N,N'-dimethyl-bis(dithienopyrrolo)thiophene
_chemical_name_systematic
;
 ?
;
_space_group_IT_number 14
_symmetry_cell_setting monoclinic
_symmetry_space_group_name_Hall '-P 2yab'
_symmetry_space_group_name_H-M 'P 1 21/a 1'
_atom_sites_solution_hydrogens geom
_atom_sites_solution_primary direct
_atom_sites_solution_secondary difmap
_audit_creation_method SHELXL-97
_cell_angle_alpha 90.00
_cell_angle_beta 97.754(8)
_cell_angle_gamma 90.00
_cell_formula_units_Z 4
_cell_length_a 7.427(5)
_cell_length_b 14.544(10)
_cell_length_c 12.017(8)
_cell_measurement_reflns_used 2742
_cell_measurement_temperature 100.1500
_cell_measurement_theta_max 27.5049
_cell_measurement_theta_min 3.0516
_cell_volume 1286.2(15)
_computing_cell_refinement 'CrystalClear (Rigaku Inc., 2008)'
_computing_data_collection 'CrystalClear (Rigaku Inc., 2008)'
_computing_data_reduction 'CrystalClear (Rigaku Inc., 2008)'
_computing_molecular_graphics 'Yadokari-XG 2009 (Wakita Nemoto et al., 2009)'
_computing_publication_material 'Yadokari-XG 2009 (Wakita,Nemoto et al., 2009)'
_computing_structure_refinement 'SHELXL-97 (Sheldrick, 1997)'
_computing_structure_solution 'SIR2004 (Burla, et al., 2005)'
_diffrn_ambient_temperature 100.1500
_diffrn_detector_area_resol_mean 28.5714
_diffrn_measured_fraction_theta_full 0.981
_diffrn_measured_fraction_theta_max 0.981
_diffrn_measurement_device_type 'Rigaku Saturn724'
_diffrn_measurement_method dtprofit.ref
_diffrn_radiation_monochromator Confocal
_diffrn_radiation_source 'Rotating Anode'
_diffrn_radiation_type MoK\a
_diffrn_radiation_wavelength 0.71075
_diffrn_reflns_av_R_equivalents 0.1933
_diffrn_reflns_av_sigmaI/netI 0.2510
_diffrn_reflns_limit_h_max 9
_diffrn_reflns_limit_h_min -9
_diffrn_reflns_limit_k_max 18
_diffrn_reflns_limit_k_min -18
_diffrn_reflns_limit_l_max 15
_diffrn_reflns_limit_l_min -15
_diffrn_reflns_number 14476
_diffrn_reflns_theta_full 27.49
_diffrn_reflns_theta_max 27.49
_diffrn_reflns_theta_min 3.10
_exptl_absorpt_coefficient_mu 0.561
_exptl_absorpt_correction_T_max 1.0000
_exptl_absorpt_correction_T_min 0.6760
_exptl_absorpt_correction_type multi-scan
_exptl_absorpt_process_details 'REQAB (Rigaku, 1998)'
_exptl_crystal_colour Colorless
_exptl_crystal_density_diffrn 1.562
_exptl_crystal_density_method 'not measured'
_exptl_crystal_description Needle
_exptl_crystal_F_000 624
_exptl_crystal_size_max 0.5600
_exptl_crystal_size_mid 0.0500
_exptl_crystal_size_min 0.0300
_refine_diff_density_max 1.953
_refine_diff_density_min -0.720
_refine_diff_density_rms 0.186
_refine_ls_extinction_coef 0.005(2)
_refine_ls_extinction_expression Fc^*^=kFc[1+0.001xFc^2^\l^3^/sin(2\q)]^-1/4^
_refine_ls_extinction_method SHELXL
_refine_ls_goodness_of_fit_ref 1.088
_refine_ls_hydrogen_treatment constr
_refine_ls_matrix_type full
_refine_ls_number_parameters 175
_refine_ls_number_reflns 2897
_refine_ls_number_restraints 0
_refine_ls_restrained_S_all 1.088
_refine_ls_R_factor_all 0.1605
_refine_ls_R_factor_gt 0.1301
_refine_ls_shift/su_max 0.005
_refine_ls_shift/su_mean 0.001
_refine_ls_structure_factor_coef Fsqd
_refine_ls_weighting_details 'calc w=1/[\s^2^(Fo^2^)+(0.1010P)^2^+4.1597P] where P=(Fo^2^+2Fc^2^)/3'
_refine_ls_weighting_scheme calc
_refine_ls_wR_factor_gt 0.3011
_refine_ls_wR_factor_ref 0.3179
_reflns_number_gt 1856
_reflns_number_total 2897
_reflns_threshold_expression >2sigma(I)
_cod_data_source_file ol300887t_si_001.cif
_cod_data_source_block 2g
_cod_depositor_comments
;
The following automatic conversions were performed:

'_exptl_absorpt_correction_type' value 'Multi-scan' changed to
'multi-scan' according to
/home/saulius/struct/CIF-dictionaries/cif_core.dic dictionary named
'cif_core.dic' version 2.4.1 from 2010-06-29.

Automatic conversion script
Id: cif_fix_values 1715 2011-07-08 13:25:40Z adriana 
;
_cod_original_sg_symbol_H-M 'P 21/a'
_cod_database_code 1507707

loop_
_symmetry_equiv_pos_as_xyz
'x, y, z'
'-x+1/2, y+1/2, -z'
'-x, -y, -z'
'x-1/2, -y-1/2, z'

loop_
_atom_site_label
_atom_site_type_symbol
_atom_site_fract_x
_atom_site_fract_y
_atom_site_fract_z
_atom_site_U_iso_or_equiv
_atom_site_adp_type
_atom_site_occupancy
_atom_site_symmetry_multiplicity
_atom_site_calc_flag
_atom_site_refinement_flags
S1 S 0.2045(2) 0.38254(12) -0.18816(14) 0.0184(5) Uani 1 1 d .
S2 S 0.4613(2) 0.45879(11) 0.12286(14) 0.0144(5) Uani 1 1 d .
S3 S 0.7317(2) 0.47985(13) 0.44286(15) 0.0222(5) Uani 1 1 d .
C1 C 0.1572(10) 0.2727(5) -0.2414(6) 0.0205(15) Uani 1 1 d .
H1 H 0.0954 0.2622 -0.3148 0.025 Uiso 1 1 calc R
C2 C 0.2151(9) 0.2032(5) -0.1702(6) 0.0187(15) Uani 1 1 d .
H2 H 0.1986 0.1396 -0.1865 0.022 Uiso 1 1 calc R
C3 C 0.3048(9) 0.2400(5) -0.0669(6) 0.0156(14) Uani 1 1 d .
C4 C 0.3079(9) 0.3365(5) -0.0632(6) 0.0148(14) Uani 1 1 d .
C5 C 0.3975(9) 0.3601(5) 0.0445(5) 0.0129(13) Uani 1 1 d .
C6 C 0.4463(8) 0.2785(4) 0.1021(6) 0.0110(13) Uani 1 1 d .
C7 C 0.5385(9) 0.2945(4) 0.2119(5) 0.0131(14) Uani 1 1 d .
C8 C 0.5545(8) 0.3891(4) 0.2335(6) 0.0135(13) Uani 1 1 d .
C9 C 0.6459(9) 0.3984(5) 0.3437(6) 0.0164(14) Uani 1 1 d .
C10 C 0.6830(9) 0.3086(5) 0.3847(6) 0.0163(15) Uani 1 1 d .
C11 C 0.7769(10) 0.3065(6) 0.4954(6) 0.0235(17) Uani 1 1 d .
H11 H 0.8113 0.2517 0.5359 0.028 Uiso 1 1 calc R
C12 C 0.8119(10) 0.3934(6) 0.5365(6) 0.0256(17) Uani 1 1 d .
H12 H 0.8741 0.4053 0.6095 0.031 Uiso 1 1 calc R
N1 N 0.3884(7) 0.2050(4) 0.0328(5) 0.0143(12) Uani 1 1 d .
N2 N 0.6173(8) 0.2465(4) 0.3051(5) 0.0164(12) Uani 1 1 d .
C13 C 0.4113(10) 0.1067(5) 0.0566(6) 0.0209(16) Uani 1 1 d .
H13 H 0.3540 0.0712 -0.0080 0.031 Uiso 1 1 calc R
H13A H 0.3541 0.0911 0.1230 0.031 Uiso 1 1 calc R
H13B H 0.5412 0.0920 0.0706 0.031 Uiso 1 1 calc R
C14 C 0.6316(10) 0.1465(5) 0.3170(6) 0.0245(16) Uani 1 1 d .
H14 H 0.5121 0.1209 0.3253 0.037 Uiso 1 1 calc R
H14A H 0.7180 0.1314 0.3835 0.037 Uiso 1 1 calc R
H14B H 0.6741 0.1203 0.2501 0.037 Uiso 1 1 calc R

loop_
_atom_site_aniso_label
_atom_site_aniso_U_11
_atom_site_aniso_U_22
_atom_site_aniso_U_33
_atom_site_aniso_U_23
_atom_site_aniso_U_13
_atom_site_aniso_U_12
S1 0.0240(10) 0.0164(9) 0.0138(8) 0.0007(6) -0.0014(7) 0.0002(7)
S2 0.0192(9) 0.0094(8) 0.0140(8) -0.0003(6) -0.0001(7) 0.0008(6)
S3 0.0247(11) 0.0258(10) 0.0147(9) -0.0044(7) -0.0022(7) -0.0030(7)
C1 0.024(4) 0.026(4) 0.011(3) -0.006(3) 0.002(3) -0.007(3)
C2 0.015(3) 0.022(4) 0.019(3) -0.008(3) 0.003(3) -0.003(3)
C3 0.019(3) 0.013(3) 0.016(3) -0.002(3) 0.006(3) -0.008(3)
C4 0.017(3) 0.013(3) 0.016(3) 0.002(3) 0.005(3) 0.005(2)
C5 0.013(3) 0.014(3) 0.013(3) -0.003(2) 0.005(2) -0.006(2)
C6 0.007(3) 0.010(3) 0.017(3) 0.000(2) 0.001(2) 0.001(2)
C7 0.015(3) 0.014(3) 0.010(3) 0.003(2) -0.002(3) 0.001(2)
C8 0.008(3) 0.015(3) 0.016(3) -0.001(2) -0.002(2) -0.006(2)
C9 0.014(3) 0.022(4) 0.014(3) 0.001(3) 0.004(3) 0.004(3)
C10 0.006(3) 0.027(4) 0.016(3) 0.007(3) 0.006(3) 0.000(3)
C11 0.026(4) 0.034(5) 0.011(3) 0.003(3) 0.004(3) -0.010(3)
C12 0.021(4) 0.038(5) 0.016(3) 0.000(3) -0.001(3) 0.001(3)
N1 0.015(3) 0.010(3) 0.018(3) -0.003(2) 0.003(2) 0.000(2)
N2 0.025(3) 0.013(3) 0.011(3) 0.004(2) -0.001(2) 0.002(2)
C13 0.026(4) 0.012(3) 0.027(4) -0.004(3) 0.010(3) 0.003(3)
C14 0.030(4) 0.019(4) 0.025(4) 0.006(3) 0.006(3) 0.001(3)

loop_
_atom_type_symbol
_atom_type_description
_atom_type_scat_dispersion_real
_atom_type_scat_dispersion_imag
_atom_type_scat_source
C C 0.0033 0.0016 'International Tables Vol C Tables 4.2.6.8 and 6.1.1.4'
H H 0.0000 0.0000 'International Tables Vol C Tables 4.2.6.8 and 6.1.1.4'
N N 0.0061 0.0033 'International Tables Vol C Tables 4.2.6.8 and 6.1.1.4'
S S 0.1246 0.1234 'International Tables Vol C Tables 4.2.6.8 and 6.1.1.4'

loop_
_geom_angle_atom_site_label_1
_geom_angle_atom_site_label_2
_geom_angle_atom_site_label_3
_geom_angle
C4 S1 C1 90.4(3)
C8 S2 C5 89.1(3)
C9 S3 C12 90.7(4)
C2 C1 S1 114.9(5)
C2 C1 H1 122.5
S1 C1 H1 122.5
C1 C2 C3 109.8(6)
C1 C2 H2 125.1
C3 C2 H2 125.1
N1 C3 C4 109.8(6)
N1 C3 C2 136.3(6)
C4 C3 C2 113.9(6)
C3 C4 C5 106.0(6)
C3 C4 S1 110.9(5)
C5 C4 S1 143.1(6)
C6 C5 C4 107.8(6)
C6 C5 S2 113.4(5)
C4 C5 S2 138.8(5)
N1 C6 C5 108.5(6)
N1 C6 C7 139.0(6)
C5 C6 C7 112.4(6)
N2 C7 C8 109.2(6)
N2 C7 C6 140.2(6)
C8 C7 C6 110.6(5)
C7 C8 C9 106.7(6)
C7 C8 S2 114.5(5)
C9 C8 S2 138.8(5)
C8 C9 C10 106.6(6)
C8 C9 S3 142.6(6)
C10 C9 S3 110.8(5)
N2 C10 C9 109.6(6)
N2 C10 C11 137.1(7)
C9 C10 C11 113.4(7)
C12 C11 C10 111.4(7)
C12 C11 H11 124.3
C10 C11 H11 124.3
C11 C12 S3 113.7(6)
C11 C12 H12 123.1
S3 C12 H12 123.1
C3 N1 C6 107.8(5)
C3 N1 C13 124.1(6)
C6 N1 C13 128.1(6)
C10 N2 C7 107.9(5)
C10 N2 C14 125.3(6)
C7 N2 C14 126.8(6)
N1 C13 H13 109.5
N1 C13 H13A 109.5
H13 C13 H13A 109.5
N1 C13 H13B 109.5
H13 C13 H13B 109.5
H13A C13 H13B 109.5
N2 C14 H14 109.5
N2 C14 H14A 109.5
H14 C14 H14A 109.5
N2 C14 H14B 109.5
H14 C14 H14B 109.5
H14A C14 H14B 109.5

loop_
_geom_bond_atom_site_label_1
_geom_bond_atom_site_label_2
_geom_bond_distance
S1 C4 1.727(7)
S1 C1 1.739(8)
S2 C8 1.740(7)
S2 C5 1.747(7)
S3 C9 1.739(7)
S3 C12 1.739(8)
C1 C2 1.356(10)
C1 H1 0.9500
C2 C3 1.431(9)
C2 H2 0.9500
C3 N1 1.371(9)
C3 C4 1.404(9)
C4 C5 1.415(9)
C5 C6 1.397(9)
C6 N1 1.388(8)
C6 C7 1.421(9)
C7 N2 1.382(8)
C7 C8 1.401(9)
C8 C9 1.410(9)
C9 C10 1.410(9)
C10 N2 1.357(9)
C10 C11 1.416(10)
C11 C12 1.369(11)
C11 H11 0.9500
C12 H12 0.9500
N1 C13 1.464(8)
N2 C14 1.464(9)
C13 H13 0.9800
C13 H13A 0.9800
C13 H13B 0.9800
C14 H14 0.9800
C14 H14A 0.9800
C14 H14B 0.9800

loop_
_geom_torsion_atom_site_label_1
_geom_torsion_atom_site_label_2
_geom_torsion_atom_site_label_3
_geom_torsion_atom_site_label_4
_geom_torsion
C4 S1 C1 C2 0.0(6)
S1 C1 C2 C3 -0.7(8)
C1 C2 C3 N1 179.9(8)
C1 C2 C3 C4 1.3(9)
N1 C3 C4 C5 -0.2(7)
C2 C3 C4 C5 178.8(6)
N1 C3 C4 S1 179.7(5)
C2 C3 C4 S1 -1.3(7)
C1 S1 C4 C3 0.8(5)
C1 S1 C4 C5 -179.5(9)
C3 C4 C5 C6 0.3(7)
S1 C4 C5 C6 -179.5(7)
C3 C4 C5 S2 -179.5(6)
S1 C4 C5 S2 0.7(14)
C8 S2 C5 C6 0.1(5)
C8 S2 C5 C4 179.9(8)
C4 C5 C6 N1 -0.2(8)
S2 C5 C6 N1 179.6(4)
C4 C5 C6 C7 179.8(6)
S2 C5 C6 C7 -0.4(8)
N1 C6 C7 N2 0.1(16)
C5 C6 C7 N2 -179.9(8)
N1 C6 C7 C8 -179.5(8)
C5 C6 C7 C8 0.5(8)
N2 C7 C8 C9 -0.1(8)
C6 C7 C8 C9 179.6(6)
N2 C7 C8 S2 179.8(5)
C6 C7 C8 S2 -0.4(8)
C5 S2 C8 C7 0.2(6)
C5 S2 C8 C9 -179.9(8)
C7 C8 C9 C10 0.3(8)
S2 C8 C9 C10 -179.6(6)
C7 C8 C9 S3 178.1(7)
S2 C8 C9 S3 -1.8(15)
C12 S3 C9 C8 -178.4(9)
C12 S3 C9 C10 -0.7(5)
C8 C9 C10 N2 -0.5(8)
S3 C9 C10 N2 -179.0(4)
C8 C9 C10 C11 179.5(6)
S3 C9 C10 C11 0.9(8)
N2 C10 C11 C12 179.2(8)
C9 C10 C11 C12 -0.7(10)
C10 C11 C12 S3 0.2(9)
C9 S3 C12 C11 0.3(6)
C4 C3 N1 C6 0.0(7)
C2 C3 N1 C6 -178.7(8)
C4 C3 N1 C13 -179.0(6)
C2 C3 N1 C13 2.3(12)
C5 C6 N1 C3 0.1(8)
C7 C6 N1 C3 -179.9(8)
C5 C6 N1 C13 179.2(6)
C7 C6 N1 C13 -0.8(13)
C9 C10 N2 C7 0.4(7)
C11 C10 N2 C7 -179.5(8)
C9 C10 N2 C14 179.5(6)
C11 C10 N2 C14 -0.4(13)
C8 C7 N2 C10 -0.2(8)
C6 C7 N2 C10 -179.8(9)
C8 C7 N2 C14 -179.3(6)
C6 C7 N2 C14 1.1(14)

loop_
_cod_related_entry_id
_cod_related_entry_code
_cod_related_entry_database
1 30651902 ChemSpider
